data_4102435
loop_
_publ_author_name
'Qi-Kui Liu'
'Jian-Ping Ma'
'Yu-Bin Dong'

_publ_section_title
;
 Adsorption and Separation of Reactive Aromatic Isomers and Generation and
 Stabilization of Their Radicals within Cadmium(II)-Triazole Metal-Organic
 Confined Space in a Single-Crystal-to-Single-Crystal Fashion
;
_journal_name_full 'Journal of the American Chemical Society'
_journal_page_first 7005
_journal_page_last 7017
_journal_paper_doi 10.1021/ja101807c
_journal_volume 132
_journal_year 2010
_chemical_formula_sum 'C58 H44 Cd Cl2 N12 O12'
_chemical_formula_weight 1284.35
_chemical_name_systematic
; 
 ? 
;
_space_group_IT_number 92
_symmetry_cell_setting tetragonal
_symmetry_space_group_name_Hall 'P 4abw 2nw'
_symmetry_space_group_name_H-M 'P 41 21 2'
_atom_sites_solution_hydrogens geom
_atom_sites_solution_primary direct
_atom_sites_solution_secondary difmap
_audit_creation_method SHELXL-97
_cell_angle_alpha 90.00
_cell_angle_beta 90.00
_cell_angle_gamma 90.00
_cell_formula_units_Z 4
_cell_length_a 15.8539(10)
_cell_length_b 15.8539(10)
_cell_length_c 21.660(3)
_cell_measurement_reflns_used 5464
_cell_measurement_temperature 123(2)
_cell_measurement_theta_max 22.811
_cell_measurement_theta_min 2.277
_cell_volume 5444.2(9)
_computing_cell_refinement 'Bruker SMART'
_computing_data_collection 'Bruker SMART'
_computing_data_reduction 'Bruker SAINT'
_computing_molecular_graphics 'Bruker SHELXTL'
_computing_publication_material 'Bruker SHELXTL'
_computing_structure_refinement 'SHELXL-97 (Sheldrick, 1997)'
_computing_structure_solution 'SHELXS-97 (Sheldrick, 1990)'
_diffrn_ambient_temperature 123(2)
_diffrn_measured_fraction_theta_full 1.000
_diffrn_measured_fraction_theta_max 1.000
_diffrn_measurement_device_type 'CCD area detector'
_diffrn_measurement_method 'phi and omega scans'
_diffrn_radiation_monochromator graphite
_diffrn_radiation_source 'fine-focus sealed tube'
_diffrn_radiation_type MoK\a
_diffrn_radiation_wavelength 0.71073
_diffrn_reflns_av_R_equivalents 0.0630
_diffrn_reflns_av_sigmaI/netI 0.0484
_diffrn_reflns_limit_h_max 11
_diffrn_reflns_limit_h_min -19
_diffrn_reflns_limit_k_max 19
_diffrn_reflns_limit_k_min -17
_diffrn_reflns_limit_l_max 24
_diffrn_reflns_limit_l_min -26
_diffrn_reflns_number 27996
_diffrn_reflns_theta_full 25.50
_diffrn_reflns_theta_max 25.50
_diffrn_reflns_theta_min 1.59
_exptl_absorpt_coefficient_mu 0.577
_exptl_absorpt_correction_T_max 0.9392
_exptl_absorpt_correction_T_min 0.9083
_exptl_absorpt_correction_type multi-scan
_exptl_absorpt_process_details sadabs
_exptl_crystal_colour yellow
_exptl_crystal_density_diffrn 1.567
_exptl_crystal_density_method 'not measured'
_exptl_crystal_description block
_exptl_crystal_F_000 2616
_exptl_crystal_size_max 0.20
_exptl_crystal_size_mid 0.16
_exptl_crystal_size_min 0.12
_refine_diff_density_max 1.287
_refine_diff_density_min -0.932
_refine_diff_density_rms 0.127
_refine_ls_abs_structure_details 'Flack H D (1983), Acta Cryst. A39, 876-881'
_refine_ls_abs_structure_Flack 0.02(5)
_refine_ls_extinction_method none
_refine_ls_goodness_of_fit_ref 1.110
_refine_ls_hydrogen_treatment constr
_refine_ls_matrix_type full
_refine_ls_number_parameters 351
_refine_ls_number_reflns 5072
_refine_ls_number_restraints 16
_refine_ls_restrained_S_all 1.110
_refine_ls_R_factor_all 0.0700
_refine_ls_R_factor_gt 0.0638
_refine_ls_shift/su_max 0.001
_refine_ls_shift/su_mean 0.000
_refine_ls_structure_factor_coef Fsqd
_refine_ls_weighting_details 'calc w=1/[\s^2^(Fo^2^)+(0.0961P)^2^+15.7128P] where P=(Fo^2^+2Fc^2^)/3'
_refine_ls_weighting_scheme calc
_refine_ls_wR_factor_gt 0.1725
_refine_ls_wR_factor_ref 0.1775
_reflns_number_gt 4624
_reflns_number_total 5072
_reflns_threshold_expression >2sigma(I)
_cod_data_source_file ja101807c_si_003_02.cif
_cod_data_source_block 2'
_cod_original_cell_volume 5444.1(9)
_cod_database_code 4102435

loop_
_symmetry_equiv_pos_as_xyz
'x, y, z'
'-x, -y, z+1/2'
'-y+1/2, x+1/2, z+1/4'
'y+1/2, -x+1/2, z+3/4'
'-x+1/2, y+1/2, -z+1/4'
'x+1/2, -y+1/2, -z+3/4'
'y, x, -z'
'-y, -x, -z+1/2'

loop_
_atom_site_label
_atom_site_type_symbol
_atom_site_fract_x
_atom_site_fract_y
_atom_site_fract_z
_atom_site_U_iso_or_equiv
_atom_site_adp_type
_atom_site_occupancy
_atom_site_symmetry_multiplicity
_atom_site_calc_flag
_atom_site_refinement_flags
C1 C 0.9125(5) 0.1407(5) 0.8898(3) 0.0327(16) Uani 1 1 d .
H1 H 0.9621 0.1107 0.9008 0.039 Uiso 1 1 calc R
C2 C 0.8846(4) 0.2021(4) 0.9295(3) 0.0278(15) Uani 1 1 d .
H2 H 0.9151 0.2143 0.9662 0.033 Uiso 1 1 calc R
C3 C 0.8108(5) 0.2468(4) 0.9152(3) 0.0282(15) Uani 1 1 d .
C4 C 0.7673(5) 0.2188(5) 0.8637(3) 0.0396(18) Uani 1 1 d .
H4 H 0.7133 0.2414 0.8544 0.048 Uiso 1 1 calc R
C5 C 0.8026(5) 0.1577(5) 0.8256(4) 0.042(2) Uani 1 1 d .
H5 H 0.7732 0.1421 0.7892 0.050 Uiso 1 1 calc R
C6 C 0.7797(4) 0.3182(4) 0.9518(3) 0.0275(14) Uani 1 1 d .
C7 C 0.8074(5) 0.3339(5) 1.0121(3) 0.0331(17) Uani 1 1 d .
H7 H 0.8489 0.2981 1.0298 0.040 Uiso 1 1 calc R
C8 C 0.7762(6) 0.3994(6) 1.0459(4) 0.0423(19) Uani 1 1 d .
H8 H 0.7943 0.4073 1.0873 0.051 Uiso 1 1 calc R
C9 C 0.7172(5) 0.4555(5) 1.0196(3) 0.0359(18) Uani 1 1 d .
H9 H 0.6971 0.5028 1.0422 0.043 Uiso 1 1 calc R
C10 C 0.6893(4) 0.4399(5) 0.9597(3) 0.0260(13) Uani 1 1 d .
C11 C 0.7208(4) 0.3735(5) 0.9268(3) 0.0295(15) Uani 1 1 d .
H11 H 0.7020 0.3649 0.8856 0.035 Uiso 1 1 calc R
C12 C 0.6270(4) 0.4966(4) 0.9296(3) 0.0247(13) Uani 1 1 d .
C13 C 0.5750(4) 0.5922(4) 0.8672(3) 0.0244(13) Uani 1 1 d .
C14 C 0.5675(4) 0.6615(4) 0.8227(3) 0.0259(14) Uani 1 1 d .
C15 C 0.4950(5) 0.6628(5) 0.7854(3) 0.0378(17) Uani 1 1 d .
H15 H 0.4544 0.6189 0.7883 0.045 Uiso 1 1 calc R
C16 C 0.4833(5) 0.7289(5) 0.7447(4) 0.0448(19) Uani 1 1 d .
H16 H 0.4336 0.7313 0.7203 0.054 Uiso 1 1 calc R
C17 C 0.5440(5) 0.7919(5) 0.7391(3) 0.0368(17) Uani 1 1 d .
H17 H 0.5367 0.8351 0.7092 0.044 Uiso 1 1 calc R
C18 C 0.6154(4) 0.7923(4) 0.7768(3) 0.0267(14) Uani 1 1 d .
C19 C 0.6260(4) 0.7250(4) 0.8189(3) 0.0260(14) Uani 1 1 d .
H19 H 0.6742 0.7237 0.8449 0.031 Uiso 1 1 calc R
C20 C 0.6811(5) 0.8579(5) 0.7713(3) 0.0309(16) Uani 1 1 d .
C21 C 0.7370(5) 0.8754(5) 0.8190(3) 0.0355(18) Uani 1 1 d .
H21 H 0.7314 0.8476 0.8577 0.043 Uiso 1 1 calc R
C22 C 0.8010(5) 0.9338(5) 0.8100(3) 0.0356(16) Uani 1 1 d .
H22 H 0.8382 0.9449 0.8434 0.043 Uiso 1 1 calc R
C23 C 0.7586(5) 0.9600(5) 0.7125(3) 0.0345(17) Uani 1 1 d .
H23 H 0.7647 0.9899 0.6748 0.041 Uiso 1 1 calc R
C24 C 0.6926(5) 0.9029(5) 0.7174(3) 0.0353(17) Uani 1 1 d .
H24 H 0.6553 0.8948 0.6836 0.042 Uiso 1 1 calc R
C25 C 0.5215(9) -0.0644(8) 0.9569(10) 0.191(10) Uiso 1 1 d D
H25 H 0.5634 -0.1050 0.9669 0.229 Uiso 1 1 calc R
C26 C 0.5014(12) -0.0434(12) 0.8981(9) 0.269(16) Uiso 1 1 d D
H26 H 0.5244 -0.0648 0.8608 0.322 Uiso 1 1 calc R
C27 C 0.4321(12) 0.0234(12) 0.9064(8) 0.208(12) Uiso 1 1 d D
H27 H 0.4019 0.0533 0.8755 0.250 Uiso 1 1 calc R
C28 C 0.4247(7) 0.0292(7) 0.9679(7) 0.127(6) Uiso 1 1 d D
C29 C 0.3726(8) 0.0785(8) 1.0066(8) 0.128(6) Uiso 1 1 d D
H29 H 0.3318 0.1181 0.9929 0.153 Uiso 1 1 calc R
Cd1 Cd 0.44188(3) 0.44188(3) 1.0000 0.02190(19) Uani 1 2 d S
N1 N 0.8751(4) 0.1203(4) 0.8378(3) 0.0337(13) Uani 1 1 d .
N2 N 0.5447(4) 0.4943(3) 0.9345(3) 0.0274(12) Uani 1 1 d .
N3 N 0.5115(3) 0.5549(4) 0.8945(2) 0.0267(11) Uani 1 1 d .
N4 N 0.6491(3) 0.5571(4) 0.8880(2) 0.0273(12) Uani 1 1 d .
N5 N 0.7301(4) 0.5739(4) 0.8661(3) 0.0415(17) Uani 1 1 d .
H5A H 0.7502 0.5298 0.8436 0.050 Uiso 1 1 d R
H5B H 0.7644 0.5829 0.8992 0.050 Uiso 1 1 d R
N6 N 0.8134(3) 0.9755(4) 0.7568(3) 0.0286(12) Uani 1 1 d .
O1 O 0.7650(8) 0.7645(7) 0.9483(3) 0.113(4) Uani 1 1 d .
O6 O 0.4767(9) -0.0220(9) 1.0002(7) 0.169(5) Uiso 1 1 d D
O7 O 0.3891(13) 0.0613(13) 1.0629(7) 0.302(13) Uiso 1 1 d D
O2 O 0.6696(7) 0.6696(7) 1.0000 0.164(8) Uani 1 2 d S
Cl2 Cl 0.62084(17) 0.37916(17) 0.7500 0.0673(9) Uani 1 2 d SD
Cl1 Cl 0.73077(14) 0.73077(14) 1.0000 0.0594(8) Uani 1 2 d S
O3 O 0.6561(15) 0.7823(17) 1.004(2) 0.196(16) Uani 0.50 1 d P
O10 O 0.5950(10) 0.3381(10) 0.8089(7) 0.072(4) Uiso 0.50 1 d P
O11 O 0.6617(15) 0.4399(17) 0.7816(10) 0.123(7) Uiso 0.50 1 d P
O12 O 0.5583(5) 0.4417(5) 0.7500 0.284(16) Uiso 1 2 d SD
O13 O 0.6930(15) 0.3326(19) 0.7672(14) 0.168(12) Uiso 0.50 1 d PD

loop_
_atom_site_aniso_label
_atom_site_aniso_U_11
_atom_site_aniso_U_22
_atom_site_aniso_U_33
_atom_site_aniso_U_23
_atom_site_aniso_U_13
_atom_site_aniso_U_12
C1 0.030(4) 0.039(4) 0.029(4) 0.008(3) -0.001(3) 0.007(3)
C2 0.030(3) 0.033(4) 0.020(3) 0.002(3) -0.002(3) 0.005(3)
C3 0.032(4) 0.025(3) 0.027(3) 0.001(3) 0.005(3) 0.002(3)
C4 0.032(4) 0.053(5) 0.034(4) -0.007(4) -0.010(3) 0.020(4)
C5 0.037(4) 0.056(5) 0.033(4) -0.012(4) -0.009(3) 0.013(4)
C6 0.026(3) 0.031(4) 0.025(3) 0.001(3) 0.008(3) 0.001(3)
C7 0.033(4) 0.041(4) 0.025(4) 0.006(3) 0.001(3) 0.004(3)
C8 0.051(5) 0.047(5) 0.029(4) -0.006(4) -0.005(4) 0.002(4)
C9 0.030(4) 0.049(5) 0.029(3) -0.015(3) -0.004(3) 0.005(4)
C10 0.021(3) 0.029(3) 0.027(3) 0.012(3) 0.003(2) -0.002(3)
C11 0.031(4) 0.036(4) 0.021(3) 0.000(3) 0.001(3) 0.002(3)
C12 0.034(4) 0.018(3) 0.022(3) 0.000(3) 0.003(3) -0.003(3)
C13 0.021(4) 0.030(3) 0.022(3) 0.000(3) 0.003(2) 0.001(3)
C14 0.025(3) 0.028(3) 0.024(3) 0.003(3) 0.001(3) 0.004(3)
C15 0.031(4) 0.039(4) 0.043(4) 0.007(4) -0.008(3) -0.005(3)
C16 0.043(4) 0.055(5) 0.036(4) 0.012(4) -0.005(4) -0.015(4)
C17 0.037(4) 0.039(4) 0.035(4) 0.008(3) -0.005(3) -0.001(3)
C18 0.029(4) 0.025(3) 0.026(3) 0.003(3) 0.003(3) -0.001(3)
C19 0.024(3) 0.032(4) 0.021(3) 0.002(3) 0.005(3) 0.004(3)
C20 0.028(4) 0.027(4) 0.038(4) -0.003(3) 0.005(3) 0.006(3)
C21 0.034(4) 0.042(4) 0.030(4) 0.011(3) -0.006(3) -0.006(3)
C22 0.030(4) 0.041(4) 0.036(4) 0.008(3) -0.010(3) -0.006(3)
C23 0.048(5) 0.033(4) 0.022(3) 0.007(3) 0.005(3) -0.001(3)
C24 0.045(4) 0.027(4) 0.034(4) 0.009(3) -0.006(3) -0.003(3)
Cd1 0.0208(2) 0.0208(2) 0.0241(3) 0.0008(2) -0.0008(2) -0.0035(3)
N1 0.025(3) 0.037(4) 0.039(3) 0.002(3) 0.005(3) 0.003(2)
N2 0.026(3) 0.024(3) 0.032(3) -0.002(2) -0.003(2) -0.003(2)
N3 0.025(3) 0.028(3) 0.027(3) 0.000(3) -0.001(2) 0.000(3)
N4 0.021(3) 0.031(3) 0.030(3) 0.006(3) 0.008(2) 0.005(3)
N5 0.027(3) 0.047(4) 0.051(4) 0.020(3) 0.011(3) 0.006(3)
N6 0.024(3) 0.028(3) 0.034(3) 0.000(3) 0.006(3) 0.000(2)
O1 0.182(11) 0.109(8) 0.046(4) 0.028(5) -0.016(6) -0.043(7)
O2 0.160(12) 0.160(12) 0.171(16) -0.029(14) 0.029(14) -0.091(14)
Cl2 0.0710(14) 0.0710(14) 0.0600(19) -0.0002(15) -0.0002(15) 0.0082(18)
Cl1 0.0694(13) 0.0694(13) 0.0394(15) 0.0125(13) -0.0125(13) -0.0200(17)
O3 0.099(16) 0.13(2) 0.36(4) 0.12(3) 0.01(3) 0.039(15)

loop_
_atom_type_symbol
_atom_type_description
_atom_type_scat_dispersion_real
_atom_type_scat_dispersion_imag
_atom_type_scat_source
C C 0.0033 0.0016 'International Tables Vol C Tables 4.2.6.8 and 6.1.1.4'
H H 0.0000 0.0000 'International Tables Vol C Tables 4.2.6.8 and 6.1.1.4'
N N 0.0061 0.0033 'International Tables Vol C Tables 4.2.6.8 and 6.1.1.4'
O O 0.0106 0.0060 'International Tables Vol C Tables 4.2.6.8 and 6.1.1.4'
Cl Cl 0.1484 0.1585 'International Tables Vol C Tables 4.2.6.8 and 6.1.1.4'
Cd Cd -0.8075 1.2024 'International Tables Vol C Tables 4.2.6.8 and 6.1.1.4'

loop_
_geom_angle_atom_site_label_1
_geom_angle_atom_site_label_2
_geom_angle_atom_site_label_3
_geom_angle
_geom_angle_site_symmetry_1
_geom_angle_site_symmetry_3
N1 C1 C2 124.5(7) . .
N1 C1 H1 117.7 . .
C2 C1 H1 117.7 . .
C1 C2 C3 119.3(6) . .
C1 C2 H2 120.3 . .
C3 C2 H2 120.3 . .
C4 C3 C2 115.6(6) . .
C4 C3 C6 120.9(6) . .
C2 C3 C6 123.5(6) . .
C3 C4 C5 120.0(7) . .
C3 C4 H4 120.0 . .
C5 C4 H4 120.0 . .
N1 C5 C4 123.0(7) . .
N1 C5 H5 118.5 . .
C4 C5 H5 118.5 . .
C11 C6 C7 117.5(6) . .
C11 C6 C3 120.2(6) . .
C7 C6 C3 122.3(6) . .
C8 C7 C6 121.5(7) . .
C8 C7 H7 119.3 . .
C6 C7 H7 119.3 . .
C7 C8 C9 120.3(7) . .
C7 C8 H8 119.8 . .
C9 C8 H8 119.8 . .
C10 C9 C8 118.3(7) . .
C10 C9 H9 120.8 . .
C8 C9 H9 120.8 . .
C11 C10 C9 120.4(7) . .
C11 C10 C12 118.7(6) . .
C9 C10 C12 120.8(7) . .
C10 C11 C6 121.9(6) . .
C10 C11 H11 119.0 . .
C6 C11 H11 119.0 . .
N2 C12 N4 109.2(6) . .
N2 C12 C10 127.6(6) . .
N4 C12 C10 123.0(6) . .
N3 C13 N4 108.9(5) . .
N3 C13 C14 125.0(6) . .
N4 C13 C14 126.0(6) . .
C19 C14 C15 120.5(6) . .
C19 C14 C13 122.3(6) . .
C15 C14 C13 117.1(6) . .
C16 C15 C14 119.2(7) . .
C16 C15 H15 120.4 . .
C14 C15 H15 120.4 . .
C15 C16 C17 120.4(7) . .
C15 C16 H16 119.8 . .
C17 C16 H16 119.8 . .
C16 C17 C18 120.9(7) . .
C16 C17 H17 119.6 . .
C18 C17 H17 119.6 . .
C17 C18 C19 118.1(6) . .
C17 C18 C20 122.0(6) . .
C19 C18 C20 119.9(6) . .
C14 C19 C18 120.8(6) . .
C14 C19 H19 119.6 . .
C18 C19 H19 119.6 . .
C24 C20 C21 116.2(7) . .
C24 C20 C18 121.6(7) . .
C21 C20 C18 122.1(7) . .
C22 C21 C20 119.6(7) . .
C22 C21 H21 120.2 . .
C20 C21 H21 120.2 . .
N6 C22 C21 123.9(6) . .
N6 C22 H22 118.1 . .
C21 C22 H22 118.1 . .
N6 C23 C24 124.3(6) . .
N6 C23 H23 117.8 . .
C24 C23 H23 117.8 . .
C20 C24 C23 120.0(7) . .
C20 C24 H24 120.0 . .
C23 C24 H24 120.0 . .
O6 C25 C26 113.9(7) . .
O6 C25 H25 123.1 . .
C26 C25 H25 123.1 . .
C25 C26 C27 103.2(6) . .
C25 C26 H26 128.4 . .
C27 C26 H26 128.4 . .
C28 C27 C26 103.1(6) . .
C28 C27 H27 128.5 . .
C26 C27 H27 128.5 . .
C27 C28 O6 114.8(7) . .
C27 C28 C29 132.8(14) . .
O6 C28 C29 112.3(13) . .
O7 C29 C28 109.3(10) . .
O7 C29 H29 125.3 . .
C28 C29 H29 125.3 . .
N2 Cd1 N2 82.5(3) 7_557 .
N2 Cd1 N1 159.6(2) 7_557 6_456
N2 Cd1 N1 88.41(19) . 6_456
N2 Cd1 N1 88.41(19) 7_557 3_545
N2 Cd1 N1 159.6(2) . 3_545
N1 Cd1 N1 105.5(3) 6_456 3_545
N2 Cd1 N6 111.1(2) 7_557 3_645
N2 Cd1 N6 87.65(19) . 3_645
N1 Cd1 N6 86.6(2) 6_456 3_645
N1 Cd1 N6 78.6(2) 3_545 3_645
N2 Cd1 N6 87.65(19) 7_557 6_466
N2 Cd1 N6 111.1(2) . 6_466
N1 Cd1 N6 78.6(2) 6_456 6_466
N1 Cd1 N6 86.6(2) 3_545 6_466
N6 Cd1 N6 155.5(3) 3_645 6_466
C1 N1 C5 117.0(6) . .
C1 N1 Cd1 125.8(5) . 4_554
C5 N1 Cd1 114.3(5) . 4_554
C12 N2 N3 107.9(5) . .
C12 N2 Cd1 139.5(5) . .
N3 N2 Cd1 111.2(4) . .
C13 N3 N2 107.5(5) . .
C12 N4 C13 106.4(5) . .
C12 N4 N5 126.7(6) . .
C13 N4 N5 126.6(6) . .
N4 N5 H5A 110.9 . .
N4 N5 H5B 108.1 . .
H5A N5 H5B 109.4 . .
C23 N6 C22 115.9(6) . .
C23 N6 Cd1 127.6(5) . 4_564
C22 N6 Cd1 116.2(5) . 4_564
C28 O6 C25 105.0(9) . .
Cl1 O2 O3 51.9(9) . 7_557
O11 Cl2 O11 161(2) 8_666 .
O11 Cl2 O12 80.5(10) 8_666 .
O11 Cl2 O12 80.5(10) . .
O11 Cl2 O13 81.4(16) 8_666 8_666
O11 Cl2 O13 117.5(18) . 8_666
O12 Cl2 O13 160.5(12) . 8_666
O11 Cl2 O13 117.5(18) 8_666 .
O11 Cl2 O13 81.4(16) . .
O12 Cl2 O13 160.5(12) . .
O13 Cl2 O13 39(2) 8_666 .
O11 Cl2 O10 91.6(12) 8_666 .
O11 Cl2 O10 90.6(12) . .
O12 Cl2 O10 96.6(6) . .
O13 Cl2 O10 90.9(16) 8_666 .
O13 Cl2 O10 76.5(16) . .
O11 Cl2 O10 90.6(12) 8_666 8_666
O11 Cl2 O10 91.6(12) . 8_666
O12 Cl2 O10 96.6(6) . 8_666
O13 Cl2 O10 76.5(16) 8_666 8_666
O13 Cl2 O10 90.9(16) . 8_666
O10 Cl2 O10 166.8(13) . 8_666
O1 Cl1 O1 111.6(8) 7_557 .
O1 Cl1 O2 124.2(4) 7_557 .
O1 Cl1 O2 124.2(4) . .
O1 Cl1 O3 92.7(19) 7_557 .
O1 Cl1 O3 98.9(14) . .
O2 Cl1 O3 79.6(11) . .
O1 Cl1 O3 98.9(15) 7_557 7_557
O1 Cl1 O3 92.7(19) . 7_557
O2 Cl1 O3 79.6(11) . 7_557
O3 Cl1 O3 159(2) . 7_557
Cl2 O12 O11 48.4(9) . 8_666
O13 O13 Cl2 70.5(12) 8_666 .

loop_
_geom_bond_atom_site_label_1
_geom_bond_atom_site_label_2
_geom_bond_distance
_geom_bond_site_symmetry_2
C1 N1 1.313(10) .
C1 C2 1.371(10) .
C1 H1 0.9500 .
C2 C3 1.402(10) .
C2 H2 0.9500 .
C3 C4 1.385(10) .
C3 C6 1.467(10) .
C4 C5 1.391(11) .
C4 H4 0.9500 .
C5 N1 1.320(10) .
C5 H5 0.9500 .
C6 C11 1.389(10) .
C6 C7 1.401(10) .
C7 C8 1.363(11) .
C7 H7 0.9500 .
C8 C9 1.411(12) .
C8 H8 0.9500 .
C9 C10 1.393(9) .
C9 H9 0.9500 .
C10 C11 1.367(10) .
C10 C12 1.486(9) .
C11 H11 0.9500 .
C12 N2 1.310(9) .
C12 N4 1.361(8) .
C13 N3 1.310(8) .
C13 N4 1.376(8) .
C13 C14 1.466(9) .
C14 C19 1.371(9) .
C14 C15 1.404(10) .
C15 C16 1.383(11) .
C15 H15 0.9500 .
C16 C17 1.391(11) .
C16 H16 0.9500 .
C17 C18 1.395(10) .
C17 H17 0.9500 .
C18 C19 1.415(10) .
C18 C20 1.477(10) .
C19 H19 0.9500 .
C20 C24 1.382(10) .
C20 C21 1.389(11) .
C21 C22 1.387(11) .
C21 H21 0.9500 .
C22 N6 1.342(9) .
C22 H22 0.9500 .
C23 N6 1.318(10) .
C23 C24 1.387(11) .
C23 H23 0.9500 .
C24 H24 0.9500 .
C25 O6 1.355(9) .
C25 C26 1.355(10) .
C25 H25 0.9500 .
C26 C27 1.536(10) .
C26 H26 0.9500 .
C27 C28 1.340(10) .
C27 H27 0.9500 .
C28 O6 1.352(9) .
C28 C29 1.412(9) .
C29 O7 1.276(10) .
C29 H29 0.9500 .
Cd1 N2 2.315(6) 7_557
Cd1 N2 2.315(6) .
Cd1 N1 2.389(6) 6_456
Cd1 N1 2.389(6) 3_545
Cd1 N6 2.427(5) 3_645
Cd1 N6 2.427(6) 6_466
N1 Cd1 2.389(6) 4_554
N2 N3 1.395(8) .
N4 N5 1.395(8) .
N5 H5A 0.9114 .
N5 H5B 0.9111 .
N6 Cd1 2.427(5) 4_564
O1 Cl1 1.354(8) .
O2 Cl1 1.371(16) .
O2 O3 1.80(3) 7_557
Cl2 O11 1.35(3) 8_666
Cl2 O11 1.35(3) .
Cl2 O12 1.402(10) .
Cl2 O13 1.412(10) 8_666
Cl2 O13 1.412(10) .
Cl2 O10 1.491(16) .
Cl2 O10 1.491(16) 8_666
Cl1 O1 1.354(8) 7_557
Cl1 O3 1.44(2) .
Cl1 O3 1.44(2) 7_557
O12 O11 1.78(2) 8_666
O13 O13 0.94(6) 8_666

loop_
_geom_torsion_atom_site_label_1
_geom_torsion_atom_site_label_2
_geom_torsion_atom_site_label_3
_geom_torsion_atom_site_label_4
_geom_torsion
_geom_torsion_site_symmetry_1
_geom_torsion_site_symmetry_4
N1 C1 C2 C3 0.9(12) . .
C1 C2 C3 C4 5.7(11) . .
C1 C2 C3 C6 -174.7(7) . .
C2 C3 C4 C5 -7.9(12) . .
C6 C3 C4 C5 172.5(7) . .
C3 C4 C5 N1 3.9(14) . .
C4 C3 C6 C11 -18.1(11) . .
C2 C3 C6 C11 162.3(7) . .
C4 C3 C6 C7 162.2(7) . .
C2 C3 C6 C7 -17.4(11) . .
C11 C6 C7 C8 1.9(11) . .
C3 C6 C7 C8 -178.4(8) . .
C6 C7 C8 C9 -2.7(12) . .
C7 C8 C9 C10 2.8(12) . .
C8 C9 C10 C11 -2.3(11) . .
C8 C9 C10 C12 179.8(7) . .
C9 C10 C11 C6 1.6(11) . .
C12 C10 C11 C6 179.6(6) . .
C7 C6 C11 C10 -1.4(11) . .
C3 C6 C11 C10 178.9(6) . .
C11 C10 C12 N2 97.7(8) . .
C9 C10 C12 N2 -84.4(9) . .
C11 C10 C12 N4 -77.6(9) . .
C9 C10 C12 N4 100.4(8) . .
N3 C13 C14 C19 145.7(7) . .
N4 C13 C14 C19 -32.8(10) . .
N3 C13 C14 C15 -31.2(10) . .
N4 C13 C14 C15 150.3(7) . .
C19 C14 C15 C16 0.3(11) . .
C13 C14 C15 C16 177.2(7) . .
C14 C15 C16 C17 2.1(13) . .
C15 C16 C17 C18 -3.6(13) . .
C16 C17 C18 C19 2.7(11) . .
C16 C17 C18 C20 179.3(7) . .
C15 C14 C19 C18 -1.1(10) . .
C13 C14 C19 C18 -177.9(6) . .
C17 C18 C19 C14 -0.3(10) . .
C20 C18 C19 C14 -177.0(6) . .
C17 C18 C20 C24 -23.4(11) . .
C19 C18 C20 C24 153.2(7) . .
C17 C18 C20 C21 159.2(7) . .
C19 C18 C20 C21 -24.2(11) . .
C24 C20 C21 C22 -1.7(11) . .
C18 C20 C21 C22 175.9(7) . .
C20 C21 C22 N6 -0.3(13) . .
C21 C20 C24 C23 1.8(11) . .
C18 C20 C24 C23 -175.7(7) . .
C26 C27 C28 O6 -0.1(5) . .
C26 C27 C28 C29 -179.8(5) . .
C27 C28 C29 O7 179.9(5) . .
O6 C28 C29 O7 0.2(6) . .
C2 C1 N1 C5 -5.3(12) . .
C2 C1 N1 Cd1 154.3(6) . 4_554
C4 C5 N1 C1 2.9(13) . .
C4 C5 N1 Cd1 -159.1(7) . 4_554
N4 C12 N2 N3 0.4(7) . .
C10 C12 N2 N3 -175.4(6) . .
N4 C12 N2 Cd1 -164.0(5) . .
C10 C12 N2 Cd1 20.2(11) . .
N2 Cd1 N2 C12 69.2(7) 7_557 .
N1 Cd1 N2 C12 -129.1(7) 6_456 .
N1 Cd1 N2 C12 4.9(11) 3_545 .
N6 Cd1 N2 C12 -42.4(7) 3_645 .
N6 Cd1 N2 C12 153.7(7) 6_466 .
N2 Cd1 N2 N3 -94.9(4) 7_557 .
N1 Cd1 N2 N3 66.8(4) 6_456 .
N1 Cd1 N2 N3 -159.2(5) 3_545 .
N6 Cd1 N2 N3 153.5(4) 3_645 .
N6 Cd1 N2 N3 -10.3(4) 6_466 .
N4 C13 N3 N2 0.4(7) . .
C14 C13 N3 N2 -178.3(6) . .
C12 N2 N3 C13 -0.5(7) . .
Cd1 N2 N3 C13 168.7(4) . .
N2 C12 N4 C13 -0.2(7) . .
C10 C12 N4 C13 175.8(6) . .
N2 C12 N4 N5 -174.1(7) . .
C10 C12 N4 N5 1.9(11) . .
N3 C13 N4 C12 -0.1(7) . .
C14 C13 N4 C12 178.5(6) . .
N3 C13 N4 N5 173.8(7) . .
C14 C13 N4 N5 -7.6(11) . .
C24 C23 N6 C22 -1.9(11) . .
C24 C23 N6 Cd1 170.8(6) . 4_564
C21 C22 N6 C23 2.1(11) . .
C21 C22 N6 Cd1 -171.4(6) . 4_564
C27 C28 O6 C25 0.1(5) . .
C29 C28 O6 C25 179.9(4) . .
C26 C25 O6 C28 -0.1(4) . .
O3 O2 Cl1 O1 -93.8(19) 7_557 7_557
O3 O2 Cl1 O1 86.2(19) 7_557 .
O3 O2 Cl1 O3 180.0 7_557 .
O11 Cl2 O12 O11 180.000(5) . 8_666
O13 Cl2 O12 O11 22(5) 8_666 8_666
O13 Cl2 O12 O11 -158(5) . 8_666
O10 Cl2 O12 O11 -90.5(12) . 8_666
O10 Cl2 O12 O11 89.5(12) 8_666 8_666
O11 Cl2 O13 O13 24(5) 8_666 8_666
O11 Cl2 O13 O13 -159(5) . 8_666
O12 Cl2 O13 O13 180.00(3) . 8_666
O10 Cl2 O13 O13 109(5) . 8_666
O10 Cl2 O13 O13 -67(4) 8_666 8_666
